data_2225712
loop_
_publ_author_name
'Ma, Zhen'
'Bi, Chunyan'
'Ran, Guangyou'
'Wu, Zhang'
'Liu, Baoqing'
'Hu, Miao'
'Xing, Yanpeng'

_publ_section_title
;
 Dibromido(4'-phenyl-2,2':6',2''-terpyridyl)copper(II) hemihydrate
;
_journal_coeditor_code SJ2741
_journal_issue 4
_journal_name_full 'Acta Crystallographica Section E'
_journal_page_first m465
_journal_paper_doi 10.1107/S1600536810010585
_journal_volume 66
_journal_year 2010
_chemical_formula_iupac '[Cu Br2 (C21 H15 N3)], 0.5H2 O'
_chemical_formula_moiety 'C21 H15 Br2 Cu N3, 0.5(H2 O)'
_chemical_formula_sum 'C21 H16 Br2 Cu N3 O0.5'
_chemical_formula_weight 541.73
_chemical_name_systematic
;
Dibromoido(4'-phenyl-2,2':6',2''-terpyridyl)copper(II) monohydrate
;
_space_group_IT_number 2
_symmetry_cell_setting triclinic
_symmetry_space_group_name_Hall '-P 1'
_symmetry_space_group_name_H-M 'P -1'
_atom_sites_solution_hydrogens geom
_atom_sites_solution_primary direct
_atom_sites_solution_secondary difmap
_audit_creation_method SHELXL-97
_cell_angle_alpha 73.629(3)
_cell_angle_beta 77.088(4)
_cell_angle_gamma 87.567(5)
_cell_formula_units_Z 4
_cell_length_a 10.1369(16)
_cell_length_b 10.8131(17)
_cell_length_c 18.688(3)
_cell_measurement_reflns_used 5787
_cell_measurement_temperature 130(2)
_cell_measurement_theta_max 27.48
_cell_measurement_theta_min 2.33
_cell_volume 1915.2(5)
_computing_cell_refinement 'CrystalClear (Rigaku, 2002)'
_computing_data_collection 'CrystalClear (Rigaku, 2002)'
_computing_data_reduction 'CrystalClear (Rigaku, 2002)'
_computing_molecular_graphics 'SHELXTL/PC (Sheldrick, 2008)'
_computing_publication_material 'SHELXL97 (Sheldrick, 2008)'
_computing_structure_refinement 'SHELXL97 (Sheldrick, 2008)'
_computing_structure_solution 'SHELXS97 (Sheldrick, 2008)'
_diffrn_ambient_temperature 130(2)
_diffrn_measured_fraction_theta_full 0.985
_diffrn_measured_fraction_theta_max 0.985
_diffrn_measurement_device_type 'Rigaku Mercury CCD'
_diffrn_measurement_method '\w scans'
_diffrn_radiation_monochromator graphite
_diffrn_radiation_source 'fine-focus sealed tube'
_diffrn_radiation_type MoK\a
_diffrn_radiation_wavelength 0.71073
_diffrn_reflns_av_R_equivalents 0.0205
_diffrn_reflns_av_sigmaI/netI 0.0356
_diffrn_reflns_limit_h_max 9
_diffrn_reflns_limit_h_min -13
_diffrn_reflns_limit_k_max 14
_diffrn_reflns_limit_k_min -13
_diffrn_reflns_limit_l_max 24
_diffrn_reflns_limit_l_min -24
_diffrn_reflns_number 14948
_diffrn_reflns_theta_full 27.48
_diffrn_reflns_theta_max 27.48
_diffrn_reflns_theta_min 2.33
_diffrn_standards_number 0
_exptl_absorpt_coefficient_mu 5.327
_exptl_absorpt_correction_T_max 1.0000
_exptl_absorpt_correction_T_min 0.5428
_exptl_absorpt_correction_type multi-scan
_exptl_absorpt_process_details
;
(CrystalClear; Rigaku, 2002)
;
_exptl_crystal_colour blue
_exptl_crystal_density_diffrn 1.879
_exptl_crystal_density_method 'not measured'
_exptl_crystal_description prism
_exptl_crystal_F_000 1064
_exptl_crystal_size_max 0.35
_exptl_crystal_size_mid 0.25
_exptl_crystal_size_min 0.10
_refine_diff_density_max 0.962
_refine_diff_density_min -0.546
_refine_ls_extinction_method none
_refine_ls_goodness_of_fit_ref 1.015
_refine_ls_hydrogen_treatment constr
_refine_ls_matrix_type full
_refine_ls_number_parameters 496
_refine_ls_number_reflns 8650
_refine_ls_number_restraints 2
_refine_ls_restrained_S_all 1.015
_refine_ls_R_factor_all 0.0408
_refine_ls_R_factor_gt 0.0323
_refine_ls_shift/su_max 0.001
_refine_ls_shift/su_mean 0.000
_refine_ls_structure_factor_coef Fsqd
_refine_ls_weighting_details 'calc w=1/[\s^2^(Fo^2^)+(0.0455P)^2^+0.2526P] where P=(Fo^2^+2Fc^2^)/3'
_refine_ls_weighting_scheme calc
_refine_ls_wR_factor_gt 0.0745
_refine_ls_wR_factor_ref 0.0792
_reflns_number_gt 7545
_reflns_number_total 8650
_reflns_threshold_expression I>2\s(I)
_cod_data_source_file sj2741.cif
_cod_data_source_block I
_cod_depositor_comments
;
The following automatic conversions were performed:
'_symmetry_cell_setting' value 'Triclinic' changed to 'triclinic'
according to '/home/saulius/struct/CIF-dictionaries/cif_core.dic'
dictionary named 'cif_core.dic' version 2.4.1 from 2010-06-29.

Automatic conversion script
Id: cif_fix_enum 1527 2010-12-29 10:47:43Z saulius 
;
_cod_original_formula_sum 'C21 H16 Br2 Cu1 N3 O0.5'
_cod_database_code 2225712
_cod_database_fobs_code 2225712

loop_
_symmetry_equiv_pos_as_xyz
'x, y, z'
'-x, -y, -z'

loop_
_atom_site_type_symbol
_atom_site_label
_atom_site_fract_x
_atom_site_fract_y
_atom_site_fract_z
_atom_site_U_iso_or_equiv
_atom_site_adp_type
_atom_site_calc_flag
_atom_site_refinement_flags
_atom_site_occupancy
_atom_site_disorder_assembly
_atom_site_disorder_group
Cu Cu1 0.63419(3) 0.83649(3) 0.492085(19) 0.01705(8) Uani d . 1 . .
Cu Cu2 -0.06492(3) 0.37614(3) 0.841659(19) 0.01615(8) Uani d . 1 . .
Br Br1 0.65556(3) 1.05162(3) 0.408556(16) 0.02060(7) Uani d . 1 . .
Br Br2 0.84123(3) 0.72331(3) 0.421510(16) 0.02066(7) Uani d . 1 . .
Br Br4 -0.28069(3) 0.49110(3) 0.885676(16) 0.02110(7) Uani d . 1 . .
Br Br3 -0.14953(3) 0.18948(3) 0.817675(17) 0.02307(8) Uani d . 1 . .
N N1 0.7268(2) 0.8644(2) 0.57309(13) 0.0167(5) Uani d . 1 . .
N N2 0.5554(2) 0.6933(2) 0.58000(13) 0.0153(5) Uani d . 1 . .
N N3 0.4908(2) 0.7691(2) 0.45004(13) 0.0174(5) Uani d . 1 . .
N N4 -0.0272(2) 0.4935(2) 0.73239(13) 0.0173(5) Uani d . 1 . .
N N5 0.0774(2) 0.4906(2) 0.84456(13) 0.0147(5) Uani d . 1 . .
N N6 -0.0299(2) 0.2903(2) 0.94745(13) 0.0162(5) Uani d . 1 . .
C C1 0.8147(3) 0.9591(3) 0.56399(18) 0.0225(6) Uani d . 1 . .
H H1A 0.8395 1.0190 0.5163 0.027 Uiso calc R 1 . .
C C2 0.8705(3) 0.9714(3) 0.62327(18) 0.0232(6) Uani d . 1 . .
H H2A 0.9326 1.0374 0.6153 0.028 Uiso calc R 1 . .
C C3 0.8317(3) 0.8836(3) 0.69411(18) 0.0242(7) Uani d . 1 . .
H H3A 0.8668 0.8906 0.7348 0.029 Uiso calc R 1 . .
C C4 0.7403(3) 0.7848(3) 0.70467(16) 0.0196(6) Uani d . 1 . .
H H4A 0.7128 0.7254 0.7523 0.024 Uiso calc R 1 . .
C C5 0.6909(3) 0.7763(3) 0.64275(16) 0.0162(6) Uani d . 1 . .
C C6 0.5956(3) 0.6742(3) 0.64545(15) 0.0148(5) Uani d . 1 . .
C C7 0.5468(3) 0.5692(3) 0.70736(15) 0.0162(6) Uani d . 1 . .
H H7A 0.5750 0.5568 0.7529 0.019 Uiso calc R 1 . .
C C8 0.4545(3) 0.4817(3) 0.70085(15) 0.0149(5) Uani d . 1 . .
C C9 0.4111(3) 0.5083(3) 0.63204(15) 0.0162(6) Uani d . 1 . .
H H9A 0.3486 0.4535 0.6261 0.019 Uiso calc R 1 . .
C C10 0.4615(3) 0.6166(3) 0.57290(15) 0.0143(5) Uani d . 1 . .
C C11 0.4198(3) 0.6642(3) 0.49925(15) 0.0157(6) Uani d . 1 . .
C C12 0.3101(3) 0.6132(3) 0.48241(16) 0.0202(6) Uani d . 1 . .
H H12A 0.2634 0.5399 0.5160 0.024 Uiso calc R 1 . .
C C13 0.2724(3) 0.6742(3) 0.41448(17) 0.0240(7) Uani d . 1 . .
H H13A 0.1960 0.6454 0.4036 0.029 Uiso calc R 1 . .
C C14 0.3482(3) 0.7778(3) 0.36288(17) 0.0237(6) Uani d . 1 . .
H H14A 0.3269 0.8167 0.3159 0.028 Uiso calc R 1 . .
C C15 0.4572(3) 0.8224(3) 0.38314(16) 0.0225(6) Uani d . 1 . .
H H15A 0.5087 0.8921 0.3487 0.027 Uiso calc R 1 . .
C C16 0.4027(3) 0.3679(3) 0.76587(15) 0.0155(5) Uani d . 1 . .
C C17 0.4695(3) 0.3253(3) 0.82606(17) 0.0219(6) Uani d . 1 . .
H H17A 0.5500 0.3660 0.8236 0.026 Uiso calc R 1 . .
C C18 0.4175(3) 0.2235(3) 0.88931(17) 0.0264(7) Uani d . 1 . .
H H18A 0.4631 0.1965 0.9289 0.032 Uiso calc R 1 . .
C C19 0.2969(3) 0.1618(3) 0.89349(17) 0.0242(7) Uani d . 1 . .
H H19A 0.2600 0.0953 0.9365 0.029 Uiso calc R 1 . .
C C20 0.2329(3) 0.2004(3) 0.83316(18) 0.0229(6) Uani d . 1 . .
H H20A 0.1537 0.1578 0.8352 0.027 Uiso calc R 1 . .
C C21 0.2845(3) 0.3015(3) 0.76964(16) 0.0186(6) Uani d . 1 . .
H H21A 0.2404 0.3254 0.7293 0.022 Uiso calc R 1 . .
C C22 -0.0885(3) 0.4862(3) 0.67800(17) 0.0233(6) Uani d . 1 . .
H H22A -0.1491 0.4181 0.6879 0.028 Uiso calc R 1 . .
C C23 -0.0655(3) 0.5767(3) 0.60657(16) 0.0217(6) Uani d . 1 . .
H H23A -0.1100 0.5690 0.5695 0.026 Uiso calc R 1 . .
C C24 0.0240(3) 0.6776(3) 0.59162(16) 0.0203(6) Uani d . 1 . .
H H24A 0.0407 0.7393 0.5443 0.024 Uiso calc R 1 . .
C C25 0.0895(3) 0.6862(3) 0.64823(16) 0.0196(6) Uani d . 1 . .
H H25A 0.1508 0.7534 0.6392 0.024 Uiso calc R 1 . .
C C26 0.0616(3) 0.5933(3) 0.71805(16) 0.0154(5) Uani d . 1 . .
C C27 0.1234(3) 0.5903(3) 0.78325(15) 0.0151(5) Uani d . 1 . .
C C28 0.2202(3) 0.6760(3) 0.78426(16) 0.0167(6) Uani d . 1 . .
H H28A 0.2506 0.7455 0.7417 0.020 Uiso calc R 1 . .
C C29 0.2718(3) 0.6571(3) 0.84986(16) 0.0152(5) Uani d . 1 . .
C C30 0.2229(3) 0.5513(3) 0.91277(16) 0.0168(6) Uani d . 1 . .
H H30A 0.2553 0.5363 0.9572 0.020 Uiso calc R 1 . .
C C31 0.1251(3) 0.4689(3) 0.90799(15) 0.0138(5) Uani d . 1 . .
C C32 0.0636(3) 0.3526(3) 0.96800(15) 0.0148(5) Uani d . 1 . .
C C33 0.0957(3) 0.3085(3) 1.03846(16) 0.0183(6) Uani d . 1 . .
H H33A 0.1587 0.3531 1.0517 0.022 Uiso calc R 1 . .
C C34 0.0331(3) 0.1969(3) 1.08938(17) 0.0226(6) Uani d . 1 . .
H H34A 0.0546 0.1650 1.1370 0.027 Uiso calc R 1 . .
C C35 -0.0619(3) 0.1330(3) 1.06902(17) 0.0240(7) Uani d . 1 . .
H H35A -0.1048 0.0576 1.1023 0.029 Uiso calc R 1 . .
C C36 -0.0912(3) 0.1843(3) 0.99793(17) 0.0222(6) Uani d . 1 . .
H H36A -0.1569 0.1431 0.9847 0.027 Uiso calc R 1 . .
C C37 0.3745(3) 0.7477(3) 0.85416(16) 0.0166(6) Uani d . 1 . .
C C38 0.3848(3) 0.8757(3) 0.80805(16) 0.0213(6) Uani d . 1 . .
H H38A 0.3281 0.9038 0.7741 0.026 Uiso calc R 1 . .
C C39 0.4792(3) 0.9602(3) 0.81301(17) 0.0242(7) Uani d . 1 . .
H H39A 0.4841 1.0455 0.7832 0.029 Uiso calc R 1 . .
C C40 0.5666(3) 0.9183(3) 0.86238(18) 0.0252(7) Uani d . 1 . .
H H40A 0.6311 0.9747 0.8649 0.030 Uiso calc R 1 . .
C C41 0.5568(3) 0.7923(3) 0.90762(19) 0.0259(7) Uani d . 1 . .
H H41A 0.6147 0.7640 0.9409 0.031 Uiso calc R 1 . .
C C42 0.4609(3) 0.7071(3) 0.90382(17) 0.0214(6) Uani d . 1 . .
H H42A 0.4547 0.6226 0.9348 0.026 Uiso calc R 1 . .
O O1 -0.0871(2) -0.0022(2) 1.26009(13) 0.0310(5) Uani d D 1 . .
H H02 -0.0436 -0.0651 1.2466 0.037 Uiso d RD 1 . .
H H01 -0.1332 -0.0381 1.3045 0.037 Uiso d RD 1 . .

loop_
_atom_site_aniso_label
_atom_site_aniso_U_11
_atom_site_aniso_U_22
_atom_site_aniso_U_33
_atom_site_aniso_U_12
_atom_site_aniso_U_13
_atom_site_aniso_U_23
Cu1 0.01946(18) 0.01659(18) 0.01346(17) -0.00567(13) -0.00481(13) 0.00024(14)
Cu2 0.01875(18) 0.01616(18) 0.01344(16) -0.00551(13) -0.00630(13) -0.00099(14)
Br1 0.02448(15) 0.01631(14) 0.01733(14) -0.00374(11) -0.00329(11) 0.00075(11)
Br2 0.02321(15) 0.02044(15) 0.01647(14) 0.00003(11) -0.00341(11) -0.00287(11)
Br4 0.02085(15) 0.02517(16) 0.02032(15) 0.00127(11) -0.00863(11) -0.00809(12)
Br3 0.02623(16) 0.01969(15) 0.02563(16) -0.00648(12) -0.00917(12) -0.00636(12)
N1 0.0159(11) 0.0163(12) 0.0176(12) -0.0036(9) -0.0051(9) -0.0026(10)
N2 0.0147(11) 0.0169(12) 0.0136(11) -0.0007(9) -0.0026(9) -0.0034(9)
N3 0.0198(12) 0.0164(12) 0.0147(11) -0.0032(9) -0.0050(9) -0.0007(10)
N4 0.0221(12) 0.0164(12) 0.0131(11) -0.0037(9) -0.0053(9) -0.0020(9)
N5 0.0152(11) 0.0147(11) 0.0139(11) -0.0008(9) -0.0048(9) -0.0022(9)
N6 0.0169(12) 0.0165(12) 0.0142(11) -0.0025(9) -0.0047(9) -0.0013(10)
C1 0.0219(15) 0.0198(15) 0.0233(15) -0.0050(12) -0.0053(12) -0.0008(12)
C2 0.0222(15) 0.0212(16) 0.0274(16) -0.0081(12) -0.0071(12) -0.0059(13)
C3 0.0259(16) 0.0267(17) 0.0247(16) -0.0006(13) -0.0120(12) -0.0095(14)
C4 0.0191(14) 0.0219(15) 0.0170(14) -0.0020(11) -0.0050(11) -0.0028(12)
C5 0.0162(13) 0.0150(14) 0.0170(14) -0.0008(11) -0.0020(10) -0.0051(11)
C6 0.0123(13) 0.0169(14) 0.0164(13) 0.0019(10) -0.0043(10) -0.0061(11)
C7 0.0171(13) 0.0210(15) 0.0117(13) -0.0019(11) -0.0046(10) -0.0048(11)
C8 0.0146(13) 0.0144(13) 0.0139(13) -0.0001(10) -0.0017(10) -0.0023(11)
C9 0.0162(13) 0.0167(14) 0.0162(13) -0.0018(11) -0.0025(10) -0.0059(11)
C10 0.0144(13) 0.0158(13) 0.0137(13) -0.0002(10) -0.0025(10) -0.0061(11)
C11 0.0184(14) 0.0148(14) 0.0135(13) 0.0007(11) -0.0012(10) -0.0055(11)
C12 0.0249(15) 0.0199(15) 0.0173(14) -0.0076(12) -0.0053(11) -0.0058(12)
C13 0.0254(16) 0.0285(17) 0.0224(15) -0.0058(13) -0.0117(12) -0.0080(13)
C14 0.0325(17) 0.0258(17) 0.0150(14) -0.0029(13) -0.0104(12) -0.0046(13)
C15 0.0265(16) 0.0234(16) 0.0154(14) -0.0053(12) -0.0049(11) -0.0009(12)
C16 0.0164(13) 0.0149(14) 0.0147(13) 0.0000(10) -0.0035(10) -0.0032(11)
C17 0.0233(15) 0.0238(16) 0.0207(15) -0.0047(12) -0.0100(12) -0.0048(13)
C18 0.0365(18) 0.0242(17) 0.0191(15) -0.0028(13) -0.0123(13) -0.0018(13)
C19 0.0335(17) 0.0162(15) 0.0181(15) -0.0052(12) -0.0030(12) 0.0018(12)
C20 0.0201(15) 0.0183(15) 0.0279(16) -0.0057(12) -0.0032(12) -0.0033(13)
C21 0.0192(14) 0.0176(14) 0.0183(14) -0.0001(11) -0.0063(11) -0.0023(12)
C22 0.0296(16) 0.0237(16) 0.0191(15) -0.0060(13) -0.0115(12) -0.0041(13)
C23 0.0276(16) 0.0242(16) 0.0162(14) -0.0012(12) -0.0103(12) -0.0059(12)
C24 0.0213(14) 0.0239(16) 0.0125(13) 0.0015(12) -0.0046(11) 0.0006(12)
C25 0.0190(14) 0.0190(15) 0.0202(14) -0.0051(11) -0.0051(11) -0.0033(12)
C26 0.0143(13) 0.0169(14) 0.0162(13) -0.0010(10) -0.0023(10) -0.0071(11)
C27 0.0171(13) 0.0127(13) 0.0132(13) -0.0002(10) -0.0011(10) -0.0015(11)
C28 0.0172(14) 0.0145(13) 0.0167(13) -0.0023(11) -0.0034(10) -0.0013(11)
C29 0.0117(13) 0.0168(14) 0.0175(14) -0.0006(10) -0.0035(10) -0.0053(11)
C30 0.0167(14) 0.0196(15) 0.0151(13) -0.0009(11) -0.0062(10) -0.0043(12)
C31 0.0151(13) 0.0137(13) 0.0125(12) 0.0017(10) -0.0044(10) -0.0027(11)
C32 0.0139(13) 0.0150(14) 0.0152(13) -0.0010(10) -0.0034(10) -0.0037(11)
C33 0.0202(14) 0.0187(14) 0.0165(14) -0.0016(11) -0.0062(11) -0.0037(12)
C34 0.0286(16) 0.0223(16) 0.0159(14) 0.0020(12) -0.0085(12) -0.0009(12)
C35 0.0284(16) 0.0192(15) 0.0179(15) -0.0080(12) -0.0016(12) 0.0036(12)
C36 0.0254(16) 0.0202(15) 0.0199(15) -0.0057(12) -0.0071(12) -0.0014(12)
C37 0.0152(13) 0.0176(14) 0.0161(13) -0.0045(11) -0.0001(10) -0.0051(11)
C38 0.0237(15) 0.0222(16) 0.0173(14) -0.0061(12) -0.0053(11) -0.0028(12)
C39 0.0305(17) 0.0214(16) 0.0178(14) -0.0083(13) 0.0018(12) -0.0050(12)
C40 0.0208(15) 0.0306(18) 0.0249(16) -0.0102(13) 0.0007(12) -0.0120(14)
C41 0.0171(15) 0.0342(18) 0.0313(17) 0.0008(13) -0.0095(12) -0.0138(15)
C42 0.0189(14) 0.0217(15) 0.0227(15) -0.0031(12) -0.0057(11) -0.0034(13)
O1 0.0309(12) 0.0354(14) 0.0227(12) -0.0052(10) -0.0039(9) -0.0025(10)

loop_
_atom_type_symbol
_atom_type_description
_atom_type_scat_dispersion_real
_atom_type_scat_dispersion_imag
_atom_type_scat_source
C C 0.0033 0.0016 'International Tables Vol C Tables 4.2.6.8 and 6.1.1.4'
H H 0.0000 0.0000 'International Tables Vol C Tables 4.2.6.8 and 6.1.1.4'
N N 0.0061 0.0033 'International Tables Vol C Tables 4.2.6.8 and 6.1.1.4'
O O 0.0106 0.0060 'International Tables Vol C Tables 4.2.6.8 and 6.1.1.4'
Cu Cu 0.3201 1.2651 'International Tables Vol C Tables 4.2.6.8 and 6.1.1.4'
Br Br -0.2901 2.4595 'International Tables Vol C Tables 4.2.6.8 and 6.1.1.4'

loop_
_geom_angle_atom_site_label_1
_geom_angle_atom_site_label_2
_geom_angle_atom_site_label_3
_geom_angle_site_symmetry_1
_geom_angle_site_symmetry_3
_geom_angle
_geom_angle_publ_flag
N2 Cu1 N1 . . 79.16(9) ?
N2 Cu1 N3 . . 79.46(9) ?
N1 Cu1 N3 . . 157.20(9) ?
N2 Cu1 Br1 . . 157.21(7) ?
N1 Cu1 Br1 . . 98.89(7) ?
N3 Cu1 Br1 . . 97.74(7) ?
N2 Cu1 Br2 . . 101.40(7) ?
N1 Cu1 Br2 . . 96.53(7) ?
N3 Cu1 Br2 . . 95.37(7) ?
Br1 Cu1 Br2 . . 101.382(17) ?
N5 Cu2 N6 . . 79.17(9) ?
N5 Cu2 N4 . . 78.98(9) ?
N6 Cu2 N4 . . 157.13(9) ?
N5 Cu2 Br3 . . 154.40(7) ?
N6 Cu2 Br3 . . 98.60(7) ?
N4 Cu2 Br3 . . 98.17(7) ?
N5 Cu2 Br4 . . 102.28(7) ?
N6 Cu2 Br4 . . 96.87(7) ?
N4 Cu2 Br4 . . 94.28(7) ?
Br3 Cu2 Br4 . . 103.308(18) ?
C1 N1 C5 . . 118.9(2) ?
C1 N1 Cu1 . . 126.6(2) ?
C5 N1 Cu1 . . 114.48(17) ?
C6 N2 C10 . . 121.6(2) ?
C6 N2 Cu1 . . 119.57(18) ?
C10 N2 Cu1 . . 118.86(18) ?
C15 N3 C11 . . 119.2(2) ?
C15 N3 Cu1 . . 126.59(19) ?
C11 N3 Cu1 . . 114.09(18) ?
C22 N4 C26 . . 118.9(2) ?
C22 N4 Cu2 . . 125.79(19) ?
C26 N4 Cu2 . . 115.06(18) ?
C31 N5 C27 . . 121.3(2) ?
C31 N5 Cu2 . . 119.32(18) ?
C27 N5 Cu2 . . 119.37(18) ?
C36 N6 C32 . . 118.2(2) ?
C36 N6 Cu2 . . 126.87(19) ?
C32 N6 Cu2 . . 114.85(18) ?
N1 C1 C2 . . 122.4(3) ?
N1 C1 H1A . . 118.8 ?
C2 C1 H1A . . 118.8 ?
C3 C2 C1 . . 118.6(3) ?
C3 C2 H2A . . 120.7 ?
C1 C2 H2A . . 120.7 ?
C2 C3 C4 . . 119.9(3) ?
C2 C3 H3A . . 120.1 ?
C4 C3 H3A . . 120.1 ?
C5 C4 C3 . . 118.6(3) ?
C5 C4 H4A . . 120.7 ?
C3 C4 H4A . . 120.7 ?
N1 C5 C4 . . 121.6(2) ?
N1 C5 C6 . . 114.1(2) ?
C4 C5 C6 . . 124.3(3) ?
N2 C6 C7 . . 120.7(2) ?
N2 C6 C5 . . 112.6(2) ?
C7 C6 C5 . . 126.7(2) ?
C6 C7 C8 . . 119.6(2) ?
C6 C7 H7A . . 120.2 ?
C8 C7 H7A . . 120.2 ?
C9 C8 C7 . . 117.7(2) ?
C9 C8 C16 . . 121.8(2) ?
C7 C8 C16 . . 120.5(2) ?
C10 C9 C8 . . 119.8(2) ?
C10 C9 H9A . . 120.1 ?
C8 C9 H9A . . 120.1 ?
N2 C10 C9 . . 120.4(2) ?
N2 C10 C11 . . 112.6(2) ?
C9 C10 C11 . . 126.9(2) ?
N3 C11 C12 . . 121.4(3) ?
N3 C11 C10 . . 114.6(2) ?
C12 C11 C10 . . 123.8(2) ?
C13 C12 C11 . . 118.4(3) ?
C13 C12 H12A . . 120.8 ?
C11 C12 H12A . . 120.8 ?
C14 C13 C12 . . 120.0(3) ?
C14 C13 H13A . . 120.0 ?
C12 C13 H13A . . 120.0 ?
C13 C14 C15 . . 118.2(3) ?
C13 C14 H14A . . 120.9 ?
C15 C14 H14A . . 120.9 ?
N3 C15 C14 . . 122.5(3) ?
N3 C15 H15A . . 118.7 ?
C14 C15 H15A . . 118.7 ?
C17 C16 C21 . . 118.2(3) ?
C17 C16 C8 . . 120.7(2) ?
C21 C16 C8 . . 121.1(2) ?
C18 C17 C16 . . 121.1(3) ?
C18 C17 H17A . . 119.4 ?
C16 C17 H17A . . 119.4 ?
C17 C18 C19 . . 119.9(3) ?
C17 C18 H18A . . 120.0 ?
C19 C18 H18A . . 120.0 ?
C20 C19 C18 . . 119.3(3) ?
C20 C19 H19A . . 120.4 ?
C18 C19 H19A . . 120.4 ?
C19 C20 C21 . . 121.1(3) ?
C19 C20 H20A . . 119.4 ?
C21 C20 H20A . . 119.4 ?
C20 C21 C16 . . 120.3(3) ?
C20 C21 H21A . . 119.9 ?
C16 C21 H21A . . 119.9 ?
N4 C22 C23 . . 122.4(3) ?
N4 C22 H22A . . 118.8 ?
C23 C22 H22A . . 118.8 ?
C24 C23 C22 . . 119.0(3) ?
C24 C23 H23A . . 120.5 ?
C22 C23 H23A . . 120.5 ?
C23 C24 C25 . . 119.1(3) ?
C23 C24 H24A . . 120.4 ?
C25 C24 H24A . . 120.4 ?
C26 C25 C24 . . 118.9(3) ?
C26 C25 H25A . . 120.5 ?
C24 C25 H25A . . 120.5 ?
N4 C26 C25 . . 121.6(2) ?
N4 C26 C27 . . 113.7(2) ?
C25 C26 C27 . . 124.7(2) ?
N5 C27 C28 . . 121.0(3) ?
N5 C27 C26 . . 112.5(2) ?
C28 C27 C26 . . 126.5(2) ?
C27 C28 C29 . . 119.4(3) ?
C27 C28 H28A . . 120.3 ?
C29 C28 H28A . . 120.3 ?
C28 C29 C30 . . 118.4(2) ?
C28 C29 C37 . . 121.4(2) ?
C30 C29 C37 . . 120.2(2) ?
C31 C30 C29 . . 119.3(3) ?
C31 C30 H30A . . 120.4 ?
C29 C30 H30A . . 120.4 ?
N5 C31 C30 . . 120.6(2) ?
N5 C31 C32 . . 112.7(2) ?
C30 C31 C32 . . 126.6(2) ?
N6 C32 C33 . . 121.8(2) ?
N6 C32 C31 . . 113.8(2) ?
C33 C32 C31 . . 124.4(2) ?
C32 C33 C34 . . 119.1(3) ?
C32 C33 H33A . . 120.5 ?
C34 C33 H33A . . 120.5 ?
C33 C34 C35 . . 119.5(3) ?
C33 C34 H34A . . 120.2 ?
C35 C34 H34A . . 120.2 ?
C36 C35 C34 . . 118.2(3) ?
C36 C35 H35A . . 120.9 ?
C34 C35 H35A . . 120.9 ?
N6 C36 C35 . . 123.1(3) ?
N6 C36 H36A . . 118.5 ?
C35 C36 H36A . . 118.5 ?
C42 C37 C38 . . 119.1(3) ?
C42 C37 C29 . . 120.6(3) ?
C38 C37 C29 . . 120.3(3) ?
C39 C38 C37 . . 120.2(3) ?
C39 C38 H38A . . 119.9 ?
C37 C38 H38A . . 119.9 ?
C38 C39 C40 . . 120.4(3) ?
C38 C39 H39A . . 119.8 ?
C40 C39 H39A . . 119.8 ?
C41 C40 C39 . . 119.5(3) ?
C41 C40 H40A . . 120.3 ?
C39 C40 H40A . . 120.3 ?
C40 C41 C42 . . 120.5(3) ?
C40 C41 H41A . . 119.7 ?
C42 C41 H41A . . 119.7 ?
C37 C42 C41 . . 120.4(3) ?
C37 C42 H42A . . 119.8 ?
C41 C42 H42A . . 119.8 ?
H02 O1 H01 . . 103.3 ?

loop_
_geom_bond_atom_site_label_1
_geom_bond_atom_site_label_2
_geom_bond_site_symmetry_2
_geom_bond_distance
_geom_bond_publ_flag
Cu1 N2 . 1.955(2) ?
Cu1 N1 . 2.044(2) ?
Cu1 N3 . 2.046(2) ?
Cu1 Br1 . 2.3957(5) ?
Cu1 Br2 . 2.6640(5) ?
Cu2 N5 . 1.960(2) ?
Cu2 N6 . 2.037(2) ?
Cu2 N4 . 2.039(2) ?
Cu2 Br3 . 2.4164(5) ?
Cu2 Br4 . 2.5588(5) ?
N1 C1 . 1.336(3) ?
N1 C5 . 1.361(4) ?
N2 C6 . 1.333(3) ?
N2 C10 . 1.340(3) ?
N3 C15 . 1.333(4) ?
N3 C11 . 1.354(3) ?
N4 C22 . 1.326(4) ?
N4 C26 . 1.362(3) ?
N5 C31 . 1.336(3) ?
N5 C27 . 1.342(3) ?
N6 C36 . 1.334(4) ?
N6 C32 . 1.365(3) ?
C1 C2 . 1.391(4) ?
C1 H1A . 0.9300 ?
C2 C3 . 1.378(4) ?
C2 H2A . 0.9300 ?
C3 C4 . 1.387(4) ?
C3 H3A . 0.9300 ?
C4 C5 . 1.386(4) ?
C4 H4A . 0.9300 ?
C5 C6 . 1.481(4) ?
C6 C7 . 1.387(4) ?
C7 C8 . 1.406(4) ?
C7 H7A . 0.9300 ?
C8 C9 . 1.401(4) ?
C8 C16 . 1.481(4) ?
C9 C10 . 1.387(4) ?
C9 H9A . 0.9300 ?
C10 C11 . 1.476(4) ?
C11 C12 . 1.395(4) ?
C12 C13 . 1.384(4) ?
C12 H12A . 0.9300 ?
C13 C14 . 1.381(4) ?
C13 H13A . 0.9300 ?
C14 C15 . 1.390(4) ?
C14 H14A . 0.9300 ?
C15 H15A . 0.9300 ?
C16 C17 . 1.399(4) ?
C16 C21 . 1.402(4) ?
C17 C18 . 1.387(4) ?
C17 H17A . 0.9300 ?
C18 C19 . 1.394(4) ?
C18 H18A . 0.9300 ?
C19 C20 . 1.380(4) ?
C19 H19A . 0.9300 ?
C20 C21 . 1.384(4) ?
C20 H20A . 0.9300 ?
C21 H21A . 0.9300 ?
C22 C23 . 1.392(4) ?
C22 H22A . 0.9300 ?
C23 C24 . 1.375(4) ?
C23 H23A . 0.9300 ?
C24 C25 . 1.393(4) ?
C24 H24A . 0.9300 ?
C25 C26 . 1.383(4) ?
C25 H25A . 0.9300 ?
C26 C27 . 1.482(4) ?
C27 C28 . 1.384(4) ?
C28 C29 . 1.398(4) ?
C28 H28A . 0.9300 ?
C29 C30 . 1.402(4) ?
C29 C37 . 1.489(4) ?
C30 C31 . 1.393(4) ?
C30 H30A . 0.9300 ?
C31 C32 . 1.479(4) ?
C32 C33 . 1.375(4) ?
C33 C34 . 1.383(4) ?
C33 H33A . 0.9300 ?
C34 C35 . 1.385(4) ?
C34 H34A . 0.9300 ?
C35 C36 . 1.382(4) ?
C35 H35A . 0.9300 ?
C36 H36A . 0.9300 ?
C37 C42 . 1.386(4) ?
C37 C38 . 1.403(4) ?
C38 C39 . 1.387(4) ?
C38 H38A . 0.9300 ?
C39 C40 . 1.392(4) ?
C39 H39A . 0.9300 ?
C40 C41 . 1.381(5) ?
C40 H40A . 0.9300 ?
C41 C42 . 1.394(4) ?
C41 H41A . 0.9300 ?
C42 H42A . 0.9300 ?
O1 H02 . 0.8614 ?
O1 H01 . 0.8485 ?

loop_
_geom_hbond_atom_site_label_D
_geom_hbond_atom_site_label_H
_geom_hbond_atom_site_label_A
_geom_hbond_site_symmetry_A
_geom_hbond_distance_DH
_geom_hbond_distance_HA
_geom_hbond_distance_DA
_geom_hbond_angle_DHA
O1 H01 Br1 1_446 0.85 2.89 3.520(2) 133.0
O1 H01 Br2 1_446 0.85 2.85 3.549(2) 140.8
O1 H02 Br3 2_557 0.86 2.59 3.414(2) 159.8

loop_
_geom_torsion_atom_site_label_1
_geom_torsion_atom_site_label_2
_geom_torsion_atom_site_label_3
_geom_torsion_atom_site_label_4
_geom_torsion_site_symmetry_1
_geom_torsion_site_symmetry_2
_geom_torsion_site_symmetry_3
_geom_torsion_site_symmetry_4
_geom_torsion
_geom_torsion_publ_flag
N2 Cu1 N1 C1 . . . . -179.0(3) ?
N3 Cu1 N1 C1 . . . . -158.4(3) ?
Br1 Cu1 N1 C1 . . . . -22.1(3) ?
Br2 Cu1 N1 C1 . . . . 80.6(2) ?
N2 Cu1 N1 C5 . . . . 0.08(19) ?
N3 Cu1 N1 C5 . . . . 20.7(4) ?
Br1 Cu1 N1 C5 . . . . 157.03(18) ?
Br2 Cu1 N1 C5 . . . . -100.32(19) ?
N1 Cu1 N2 C6 . . . . -2.8(2) ?
N3 Cu1 N2 C6 . . . . -174.9(2) ?
Br1 Cu1 N2 C6 . . . . -90.0(3) ?
Br2 Cu1 N2 C6 . . . . 91.7(2) ?
N1 Cu1 N2 C10 . . . . 176.9(2) ?
N3 Cu1 N2 C10 . . . . 4.9(2) ?
Br1 Cu1 N2 C10 . . . . 89.8(3) ?
Br2 Cu1 N2 C10 . . . . -88.5(2) ?
N2 Cu1 N3 C15 . . . . 174.0(3) ?
N1 Cu1 N3 C15 . . . . 153.4(3) ?
Br1 Cu1 N3 C15 . . . . 16.9(3) ?
Br2 Cu1 N3 C15 . . . . -85.4(2) ?
N2 Cu1 N3 C11 . . . . -1.62(19) ?
N1 Cu1 N3 C11 . . . . -22.2(4) ?
Br1 Cu1 N3 C11 . . . . -158.71(18) ?
Br2 Cu1 N3 C11 . . . . 99.01(19) ?
N5 Cu2 N4 C22 . . . . 180.0(3) ?
N6 Cu2 N4 C22 . . . . 162.6(3) ?
Br3 Cu2 N4 C22 . . . . 25.8(3) ?
Br4 Cu2 N4 C22 . . . . -78.3(3) ?
N5 Cu2 N4 C26 . . . . -5.53(19) ?
N6 Cu2 N4 C26 . . . . -22.9(4) ?
Br3 Cu2 N4 C26 . . . . -159.71(18) ?
Br4 Cu2 N4 C26 . . . . 96.17(19) ?
N6 Cu2 N5 C31 . . . . -2.8(2) ?
N4 Cu2 N5 C31 . . . . -176.0(2) ?
Br3 Cu2 N5 C31 . . . . -90.1(2) ?
Br4 Cu2 N5 C31 . . . . 92.0(2) ?
N6 Cu2 N5 C27 . . . . 178.3(2) ?
N4 Cu2 N5 C27 . . . . 5.1(2) ?
Br3 Cu2 N5 C27 . . . . 90.9(3) ?
Br4 Cu2 N5 C27 . . . . -87.0(2) ?
N5 Cu2 N6 C36 . . . . -179.8(3) ?
N4 Cu2 N6 C36 . . . . -162.4(2) ?
Br3 Cu2 N6 C36 . . . . -25.7(2) ?
Br4 Cu2 N6 C36 . . . . 78.9(2) ?
N5 Cu2 N6 C32 . . . . 2.47(19) ?
N4 Cu2 N6 C32 . . . . 19.8(4) ?
Br3 Cu2 N6 C32 . . . . 156.58(18) ?
Br4 Cu2 N6 C32 . . . . -98.78(18) ?
C5 N1 C1 C2 . . . . -0.3(4) ?
Cu1 N1 C1 C2 . . . . 178.7(2) ?
N1 C1 C2 C3 . . . . -1.0(5) ?
C1 C2 C3 C4 . . . . 0.9(5) ?
C2 C3 C4 C5 . . . . 0.6(5) ?
C1 N1 C5 C4 . . . . 1.8(4) ?
Cu1 N1 C5 C4 . . . . -177.3(2) ?
C1 N1 C5 C6 . . . . -178.5(2) ?
Cu1 N1 C5 C6 . . . . 2.3(3) ?
C3 C4 C5 N1 . . . . -2.0(4) ?
C3 C4 C5 C6 . . . . 178.5(3) ?
C10 N2 C6 C7 . . . . 3.8(4) ?
Cu1 N2 C6 C7 . . . . -176.5(2) ?
C10 N2 C6 C5 . . . . -175.0(2) ?
Cu1 N2 C6 C5 . . . . 4.8(3) ?
N1 C5 C6 N2 . . . . -4.5(3) ?
C4 C5 C6 N2 . . . . 175.1(3) ?
N1 C5 C6 C7 . . . . 176.9(3) ?
C4 C5 C6 C7 . . . . -3.5(5) ?
N2 C6 C7 C8 . . . . 0.3(4) ?
C5 C6 C7 C8 . . . . 178.9(3) ?
C6 C7 C8 C9 . . . . -2.7(4) ?
C6 C7 C8 C16 . . . . 179.1(2) ?
C7 C8 C9 C10 . . . . 1.3(4) ?
C16 C8 C9 C10 . . . . 179.5(2) ?
C6 N2 C10 C9 . . . . -5.3(4) ?
Cu1 N2 C10 C9 . . . . 175.0(2) ?
C6 N2 C10 C11 . . . . 172.9(2) ?
Cu1 N2 C10 C11 . . . . -6.9(3) ?
C8 C9 C10 N2 . . . . 2.6(4) ?
C8 C9 C10 C11 . . . . -175.2(3) ?
C15 N3 C11 C12 . . . . -1.9(4) ?
Cu1 N3 C11 C12 . . . . 174.1(2) ?
C15 N3 C11 C10 . . . . -177.4(3) ?
Cu1 N3 C11 C10 . . . . -1.4(3) ?
N2 C10 C11 N3 . . . . 5.2(3) ?
C9 C10 C11 N3 . . . . -176.8(3) ?
N2 C10 C11 C12 . . . . -170.2(2) ?
C9 C10 C11 C12 . . . . 7.8(4) ?
N3 C11 C12 C13 . . . . -1.6(4) ?
C10 C11 C12 C13 . . . . 173.5(3) ?
C11 C12 C13 C14 . . . . 4.2(5) ?
C12 C13 C14 C15 . . . . -3.5(5) ?
C11 N3 C15 C14 . . . . 2.7(4) ?
Cu1 N3 C15 C14 . . . . -172.7(2) ?
C13 C14 C15 N3 . . . . 0.0(5) ?
C9 C8 C16 C17 . . . . 164.4(3) ?
C7 C8 C16 C17 . . . . -17.5(4) ?
C9 C8 C16 C21 . . . . -16.9(4) ?
C7 C8 C16 C21 . . . . 161.2(3) ?
C21 C16 C17 C18 . . . . -2.6(4) ?
C8 C16 C17 C18 . . . . 176.2(3) ?
C16 C17 C18 C19 . . . . 0.1(5) ?
C17 C18 C19 C20 . . . . 2.1(5) ?
C18 C19 C20 C21 . . . . -1.7(5) ?
C19 C20 C21 C16 . . . . -0.8(5) ?
C17 C16 C21 C20 . . . . 2.9(4) ?
C8 C16 C21 C20 . . . . -175.9(3) ?
C26 N4 C22 C23 . . . . 0.0(4) ?
Cu2 N4 C22 C23 . . . . 174.3(2) ?
N4 C22 C23 C24 . . . . 0.0(5) ?
C22 C23 C24 C25 . . . . 0.2(4) ?
C23 C24 C25 C26 . . . . -0.4(4) ?
C22 N4 C26 C25 . . . . -0.3(4) ?
Cu2 N4 C26 C25 . . . . -175.2(2) ?
C22 N4 C26 C27 . . . . -179.9(3) ?
Cu2 N4 C26 C27 . . . . 5.2(3) ?
C24 C25 C26 N4 . . . . 0.5(4) ?
C24 C25 C26 C27 . . . . -180.0(3) ?
C31 N5 C27 C28 . . . . -1.4(4) ?
Cu2 N5 C27 C28 . . . . 177.5(2) ?
C31 N5 C27 C26 . . . . 177.4(2) ?
Cu2 N5 C27 C26 . . . . -3.6(3) ?
N4 C26 C27 N5 . . . . -1.2(3) ?
C25 C26 C27 N5 . . . . 179.2(3) ?
N4 C26 C27 C28 . . . . 177.5(3) ?
C25 C26 C27 C28 . . . . -2.1(5) ?
N5 C27 C28 C29 . . . . 0.9(4) ?
C26 C27 C28 C29 . . . . -177.8(3) ?
C27 C28 C29 C30 . . . . -0.2(4) ?
C27 C28 C29 C37 . . . . -179.1(2) ?
C28 C29 C30 C31 . . . . 0.0(4) ?
C37 C29 C30 C31 . . . . 178.9(2) ?
C27 N5 C31 C30 . . . . 1.2(4) ?
Cu2 N5 C31 C30 . . . . -177.7(2) ?
C27 N5 C31 C32 . . . . -178.6(2) ?
Cu2 N5 C31 C32 . . . . 2.5(3) ?
C29 C30 C31 N5 . . . . -0.5(4) ?
C29 C30 C31 C32 . . . . 179.2(3) ?
C36 N6 C32 C33 . . . . 0.3(4) ?
Cu2 N6 C32 C33 . . . . 178.3(2) ?
C36 N6 C32 C31 . . . . -179.8(2) ?
Cu2 N6 C32 C31 . . . . -1.9(3) ?
N5 C31 C32 N6 . . . . -0.3(3) ?
C30 C31 C32 N6 . . . . 179.9(3) ?
N5 C31 C32 C33 . . . . 179.6(3) ?
C30 C31 C32 C33 . . . . -0.2(5) ?
N6 C32 C33 C34 . . . . 1.0(4) ?
C31 C32 C33 C34 . . . . -178.8(3) ?
C32 C33 C34 C35 . . . . -1.0(4) ?
C33 C34 C35 C36 . . . . -0.4(5) ?
C32 N6 C36 C35 . . . . -1.8(4) ?
Cu2 N6 C36 C35 . . . . -179.4(2) ?
C34 C35 C36 N6 . . . . 1.8(5) ?
C28 C29 C37 C42 . . . . -155.7(3) ?
C30 C29 C37 C42 . . . . 25.4(4) ?
C28 C29 C37 C38 . . . . 24.5(4) ?
C30 C29 C37 C38 . . . . -154.4(3) ?
C42 C37 C38 C39 . . . . -0.7(4) ?
C29 C37 C38 C39 . . . . 179.1(3) ?
C37 C38 C39 C40 . . . . 1.5(4) ?
C38 C39 C40 C41 . . . . -1.3(4) ?
C39 C40 C41 C42 . . . . 0.4(5) ?
C38 C37 C42 C41 . . . . -0.2(4) ?
C29 C37 C42 C41 . . . . 180.0(3) ?
C40 C41 C42 C37 . . . . 0.4(4) ?
